data_4517627
loop_
_publ_author_name
'Khatua, Sajal'
'Biswas, Protap'

_publ_section_title
;
 Flexible Luminescent MOF: Trapping of Less Stable Conformation of
 Rotational Isomers, In Situ Guest-Responsive Turn-Off and Turn-On
 Luminescence and Mechanistic Study.
;
_journal_name_full 'ACS applied materials &amp; interfaces'
_journal_paper_doi 10.1021/acsami.0c02891
_journal_year 2020
_chemical_formula_moiety 'C7 H7, C22 H17 Cu I N3 O'
_chemical_formula_sum 'C29 H24 Cu I N3 O'
_chemical_formula_weight 620.95
_space_group_crystal_system monoclinic
_space_group_IT_number 15
_space_group_name_Hall '-C 2yc'
_space_group_name_H-M_alt 'C 1 2/c 1'
_atom_sites_solution_hydrogens geom
_atom_sites_solution_primary direct
_audit_creation_date 2019-03-15
_audit_creation_method
;
Olex2 1.2
(compiled 2018.05.29 svn.r3508 for OlexSys, GUI svn.r5506)
;
_cell_angle_alpha 90
_cell_angle_beta 112.562(2)
_cell_angle_gamma 90
_cell_formula_units_Z 8
_cell_length_a 23.8568(9)
_cell_length_b 12.7232(5)
_cell_length_c 17.6759(7)
_cell_measurement_reflns_used 104
_cell_measurement_temperature 100(2)
_cell_measurement_theta_max 27.58
_cell_measurement_theta_min 2.28
_cell_volume 4954.6(3)
_computing_cell_refinement 'Bruker Kappa Apex'
_computing_data_collection 'Bruker Kappa Apex'
_computing_data_reduction 'Bruker SAINT'
_computing_molecular_graphics 'Olex2 (Dolomanov et al., 2009)'
_computing_publication_material 'Olex2 (Dolomanov et al., 2009)'
_computing_structure_refinement 'XL (Sheldrick, 2008)'
_computing_structure_solution 'ShelXS (Sheldrick, 2008)'
_diffrn_ambient_temperature 100.0
_diffrn_measured_fraction_theta_full 0.998
_diffrn_measured_fraction_theta_max 0.992
_diffrn_measurement_device_type 'CCD area detector'
_diffrn_measurement_method 'phi omega scans'
_diffrn_radiation_type MoK\a
_diffrn_radiation_wavelength 0.71073
_diffrn_reflns_av_R_equivalents 0.064
_diffrn_reflns_av_unetI/netI 0.0414
_diffrn_reflns_Laue_measured_fraction_full 0.998
_diffrn_reflns_Laue_measured_fraction_max 0.992
_diffrn_reflns_number 6150
_diffrn_reflns_point_group_measured_fraction_full 0.998
_diffrn_reflns_point_group_measured_fraction_max 0.992
_diffrn_reflns_theta_full 25.242
_diffrn_reflns_theta_max 28.377
_diffrn_reflns_theta_min 1.848
_exptl_absorpt_coefficient_mu 2.156
_exptl_absorpt_correction_T_max 0.772
_exptl_absorpt_correction_T_min 0.685
_exptl_absorpt_correction_type multi-scan
_exptl_absorpt_process_details '(SADABS; Bruker, 2000)'
_exptl_crystal_colour 'clear dark yellow'
_exptl_crystal_colour_lustre clear
_exptl_crystal_colour_modifier dark
_exptl_crystal_colour_primary yellow
_exptl_crystal_density_diffrn 1.665
_exptl_crystal_density_method 'not measured'
_exptl_crystal_description block
_exptl_crystal_F_000 2472
_exptl_crystal_size_max 0.18
_exptl_crystal_size_mid 0.15
_exptl_crystal_size_min 0.12
_refine_diff_density_max 1.152
_refine_diff_density_min -1.036
_refine_diff_density_rms 0.133
_refine_ls_extinction_method none
_refine_ls_goodness_of_fit_ref 1.074
_refine_ls_hydrogen_treatment constr
_refine_ls_matrix_type full
_refine_ls_number_parameters 296
_refine_ls_number_reflns 6150
_refine_ls_number_restraints 1
_refine_ls_restrained_S_all 1.074
_refine_ls_R_factor_all 0.0633
_refine_ls_R_factor_gt 0.0457
_refine_ls_shift/su_max 0.002
_refine_ls_shift/su_mean 0.000
_refine_ls_structure_factor_coef Fsqd
_refine_ls_weighting_details 'w=1/[\s^2^(Fo^2^)+(0.0695P)^2^+11.3016P] where P=(Fo^2^+2Fc^2^)/3'
_refine_ls_weighting_scheme calc
_refine_ls_wR_factor_gt 0.1227
_refine_ls_wR_factor_ref 0.1341
_reflns_Friedel_coverage 0.000
_reflns_number_gt 4691
_reflns_number_total 6150
_reflns_threshold_expression 'I > 2\s(I)'
_cod_data_source_file 1U.cif
_cod_data_source_block 1u
_cod_database_code 4517627
_shelx_shelxl_version_number 2016/6
_shelx_space_group_comment
;
The symmetry employed for this shelxl refinement is uniquely defined
by the following loop, which should always be used as a source of
symmetry information in preference to the above space-group names.
They are only intended as comments.
;
_olex2_refinement_description
;
1. Fixed Uiso
 At 1.2 times of:
  All C(H) groups
 At 1.5 times of:
  All C(H,H,H) groups
2. Restrained distances
 C26-C30
 1.5 with sigma of 0.02
3.a Aromatic/amide H refined with riding coordinates:
 C24(H24), C25(H25), C27(H27), C29(H29), C9(H9), C12(H12), C22(H22), C16(H16),
 C14(H14), C17(H17), C15(H15), C20(H20), C2(H2), C21(H21), C19(H19), C3(H3),
 C6(H6), C5(H5)
3.b Fitted hexagon refined as free rotating group:
 C24(C25,C26,C27,C29,C28)
3.c Idealised Me refined as rotating group:
 C7(H7A,H7B,H7C), C30(H30A,H30B,H30C)
;
_olex2_submission_special_instructions 'No special instructions were received'

loop_
_space_group_symop_operation_xyz
'x, y, z'
'-x, y, -z+1/2'
'x+1/2, y+1/2, z'
'-x+1/2, y+1/2, -z+1/2'
'-x, -y, -z'
'x, -y, z-1/2'
'-x+1/2, -y+1/2, -z'
'x+1/2, -y+1/2, z-1/2'

loop_
_atom_site_label
_atom_site_type_symbol
_atom_site_fract_x
_atom_site_fract_y
_atom_site_fract_z
_atom_site_U_iso_or_equiv
_atom_site_adp_type
_atom_site_occupancy
_atom_site_site_symmetry_order
_atom_site_calc_flag
_atom_site_refinement_flags_posn
_atom_site_refinement_flags_adp
_atom_site_refinement_flags_occupancy
_atom_site_disorder_assembly
_atom_site_disorder_group
C24 C 0.4552(4) 0.5837(7) 0.8019(5) 0.148(5) Uani 1 1 d . . . . .
H24 H 0.462272 0.640924 0.772183 0.177 Uiso 1 1 calc R . . . .
C25 C 0.4348(3) 0.6023(4) 0.8645(5) 0.137(5) Uani 1 1 d G . . . .
H25 H 0.427927 0.672250 0.877623 0.164 Uiso 1 1 calc R . . . .
C26 C 0.4244(3) 0.5185(6) 0.9079(4) 0.095(3) Uani 1 1 d DG . . . .
C27 C 0.4345(5) 0.4161(5) 0.8887(6) 0.170(6) Uani 1 1 d G . . . .
H27 H 0.427377 0.358845 0.918380 0.204 Uiso 1 1 calc R . . . .
C29 C 0.4549(7) 0.3975(6) 0.8261(7) 0.407(19) Uiso 1 1 d G . . . .
H29 H 0.461721 0.327517 0.812940 0.489 Uiso 1 1 calc R . . . .
C28 C 0.4652(6) 0.4813(9) 0.7826(6) 0.50(3) Uiso 1 1 d G . . . .
I1 I 0.45709(2) 1.14472(2) 0.53686(2) 0.03504(11) Uani 1 1 d . . . . .
Cu1 Cu 0.50188(2) 0.95179(4) 0.56551(3) 0.03026(14) Uani 1 1 d . . . . .
N1 N 0.43087(15) 0.8573(3) 0.5551(2) 0.0291(7) Uani 1 1 d . . . . .
N2 N 0.07040(15) 0.5483(3) 0.1773(2) 0.0310(7) Uani 1 1 d . . . . .
N3 N 0.25376(15) 0.6132(3) 0.4356(2) 0.0281(7) Uani 1 1 d . . . . .
O1 O 0.2913(2) 0.1220(3) 0.7743(2) 0.0603(11) Uani 1 1 d . . . . .
C13 C 0.16279(17) 0.5407(3) 0.3342(2) 0.0279(8) Uani 1 1 d . . . . .
C9 C 0.21882(19) 0.4483(3) 0.4670(2) 0.0285(8) Uani 1 1 d . . . . .
H9 H 0.189980 0.392871 0.449843 0.034 Uiso 1 1 calc R . . . .
C10 C 0.21340(18) 0.5336(3) 0.4160(2) 0.0278(8) Uani 1 1 d . . . . .
C8 C 0.26663(19) 0.4435(3) 0.5437(2) 0.0295(8) Uani 1 1 d . . . . .
C12 C 0.30716(19) 0.5280(3) 0.5641(2) 0.0304(9) Uani 1 1 d . . . . .
H12 H 0.339833 0.529715 0.616117 0.036 Uiso 1 1 calc R . . . .
C22 C 0.3396(2) 0.7718(4) 0.4681(3) 0.0357(10) Uani 1 1 d . . . . .
H22 H 0.306636 0.769445 0.416425 0.043 Uiso 1 1 calc R . . . .
C11 C 0.30004(18) 0.6091(3) 0.5093(2) 0.0283(8) Uani 1 1 d . . . . .
C18 C 0.34390(18) 0.6970(3) 0.5269(2) 0.0283(8) Uani 1 1 d . . . . .
C16 C 0.0688(2) 0.4806(4) 0.2341(3) 0.0392(11) Uani 1 1 d . . . . .
H16 H 0.035500 0.433433 0.219840 0.047 Uiso 1 1 calc R . . . .
C14 C 0.1648(2) 0.6127(4) 0.2758(3) 0.0330(9) Uani 1 1 d . . . . .
H14 H 0.197711 0.660399 0.288214 0.040 Uiso 1 1 calc R . . . .
C17 C 0.1129(2) 0.4752(4) 0.3123(3) 0.0397(11) Uani 1 1 d . . . . .
H17 H 0.108857 0.426846 0.350884 0.048 Uiso 1 1 calc R . . . .
C15 C 0.1180(2) 0.6134(4) 0.1994(3) 0.0347(9) Uani 1 1 d . . . . .
H15 H 0.119765 0.663134 0.160318 0.042 Uiso 1 1 calc R . . . .
C20 C 0.4339(2) 0.7874(4) 0.6125(3) 0.0438(12) Uani 1 1 d . . . . .
H20 H 0.466716 0.792506 0.664130 0.053 Uiso 1 1 calc R . . . .
C1 C 0.2726(2) 0.3555(3) 0.6005(2) 0.0320(9) Uani 1 1 d . . . . .
C2 C 0.2232(2) 0.2956(3) 0.5962(3) 0.0357(10) Uani 1 1 d . . . . .
H2 H 0.185070 0.308736 0.553075 0.043 Uiso 1 1 calc R . . . .
C21 C 0.3827(2) 0.8494(4) 0.4840(3) 0.0375(10) Uani 1 1 d . . . . .
H21 H 0.378140 0.900002 0.442565 0.045 Uiso 1 1 calc R . . . .
C19 C 0.3923(2) 0.7080(4) 0.6014(3) 0.0476(13) Uani 1 1 d . . . . .
H19 H 0.396841 0.660701 0.644924 0.057 Uiso 1 1 calc R . . . .
C4 C 0.2823(3) 0.1968(4) 0.7148(3) 0.0440(12) Uani 1 1 d . . . . .
C3 C 0.2270(2) 0.2172(4) 0.6521(3) 0.0420(11) Uani 1 1 d . . . . .
H3 H 0.192024 0.177758 0.647492 0.050 Uiso 1 1 calc R . . . .
C6 C 0.3285(3) 0.3318(4) 0.6636(3) 0.0521(14) Uani 1 1 d . . . . .
H6 H 0.363693 0.370471 0.667888 0.062 Uiso 1 1 calc R . . . .
C5 C 0.3332(3) 0.2533(4) 0.7194(3) 0.0567(16) Uani 1 1 d . . . . .
H5 H 0.371455 0.237806 0.761328 0.068 Uiso 1 1 calc R . . . .
C7 C 0.2412(3) 0.0572(5) 0.7672(4) 0.075(2) Uani 1 1 d . . . . .
H7A H 0.208854 0.100398 0.772549 0.112 Uiso 1 1 calc GR . . . .
H7B H 0.253971 0.003941 0.810549 0.112 Uiso 1 1 calc GR . . . .
H7C H 0.225998 0.022566 0.713590 0.112 Uiso 1 1 calc GR . . . .
C30 C 0.4133(9) 0.5476(14) 0.9792(10) 0.242(10) Uani 1 1 d D . . . .
H30A H 0.370460 0.535653 0.969175 0.363 Uiso 1 1 calc GR . . . .
H30B H 0.423066 0.622097 0.991293 0.363 Uiso 1 1 calc GR . . . .
H30C H 0.438789 0.504926 1.025889 0.363 Uiso 1 1 calc GR . . . .

loop_
_atom_site_aniso_label
_atom_site_aniso_U_11
_atom_site_aniso_U_22
_atom_site_aniso_U_33
_atom_site_aniso_U_23
_atom_site_aniso_U_13
_atom_site_aniso_U_12
C24 0.202(12) 0.179(12) 0.072(6) -0.026(7) 0.063(7) -0.100(10)
C25 0.085(6) 0.048(5) 0.231(14) 0.031(7) 0.010(8) 0.016(4)
C26 0.072(5) 0.122(8) 0.084(5) -0.034(5) 0.021(4) -0.009(5)
C27 0.34(2) 0.078(7) 0.127(9) -0.026(6) 0.122(12) -0.072(10)
I1 0.03990(18) 0.03263(18) 0.03914(17) 0.00244(11) 0.02246(13) 0.00469(11)
Cu1 0.0281(3) 0.0333(3) 0.0278(2) 0.0002(2) 0.0090(2) -0.0033(2)
N1 0.0266(17) 0.0316(19) 0.0286(16) 0.0000(14) 0.0100(14) -0.0034(14)
N2 0.0271(17) 0.035(2) 0.0296(16) 0.0048(14) 0.0096(14) 0.0037(15)
N3 0.0291(18) 0.0304(18) 0.0248(15) 0.0007(13) 0.0102(14) 0.0007(14)
O1 0.110(4) 0.038(2) 0.0352(17) 0.0121(15) 0.031(2) 0.009(2)
C13 0.0250(19) 0.034(2) 0.0237(17) -0.0018(16) 0.0086(15) 0.0006(17)
C9 0.034(2) 0.024(2) 0.0292(18) -0.0048(15) 0.0141(17) -0.0033(16)
C10 0.028(2) 0.031(2) 0.0255(18) -0.0012(16) 0.0114(16) 0.0004(16)
C8 0.035(2) 0.031(2) 0.0251(18) -0.0001(15) 0.0141(16) 0.0012(17)
C12 0.032(2) 0.032(2) 0.0244(18) 0.0005(16) 0.0075(16) -0.0029(17)
C22 0.030(2) 0.044(3) 0.0277(19) 0.0057(18) 0.0051(17) -0.0073(19)
C11 0.028(2) 0.029(2) 0.0270(18) -0.0022(16) 0.0094(16) 0.0018(16)
C18 0.029(2) 0.029(2) 0.0277(18) 0.0028(16) 0.0125(16) -0.0007(16)
C16 0.027(2) 0.054(3) 0.033(2) 0.008(2) 0.0083(18) -0.010(2)
C14 0.034(2) 0.031(2) 0.031(2) 0.0019(17) 0.0080(18) -0.0060(18)
C17 0.033(2) 0.056(3) 0.030(2) 0.011(2) 0.0115(18) -0.008(2)
C15 0.037(2) 0.030(2) 0.033(2) 0.0078(17) 0.0081(18) -0.0013(18)
C20 0.047(3) 0.051(3) 0.0240(19) 0.0076(19) 0.0028(19) -0.016(2)
C1 0.041(2) 0.027(2) 0.0261(18) -0.0004(16) 0.0108(17) 0.0051(17)
C2 0.044(3) 0.029(2) 0.039(2) 0.0037(18) 0.021(2) 0.0053(19)
C21 0.036(2) 0.039(3) 0.036(2) 0.0113(19) 0.0113(19) -0.0032(19)
C19 0.054(3) 0.049(3) 0.028(2) 0.010(2) 0.004(2) -0.016(2)
C4 0.081(4) 0.025(2) 0.032(2) 0.0048(18) 0.028(2) 0.007(2)
C3 0.053(3) 0.036(3) 0.050(3) 0.007(2) 0.034(2) 0.010(2)
C6 0.054(3) 0.038(3) 0.046(3) 0.007(2) -0.001(2) -0.015(2)
C5 0.070(4) 0.038(3) 0.037(2) 0.005(2) -0.007(2) -0.007(3)
C7 0.106(5) 0.062(4) 0.093(5) 0.045(4) 0.078(4) 0.034(4)
C30 0.28(2) 0.28(2) 0.203(18) 0.056(17) 0.136(17) -0.067(19)

loop_
_atom_type_symbol
_atom_type_description
_atom_type_scat_dispersion_real
_atom_type_scat_dispersion_imag
_atom_type_scat_source
C C 0.0033 0.0016 'International Tables Vol C Tables 4.2.6.8 and 6.1.1.4'
H H 0.0000 0.0000 'International Tables Vol C Tables 4.2.6.8 and 6.1.1.4'
Cu Cu 0.3201 1.2651 'International Tables Vol C Tables 4.2.6.8 and 6.1.1.4'
I I -0.4742 1.8119 'International Tables Vol C Tables 4.2.6.8 and 6.1.1.4'
N N 0.0061 0.0033 'International Tables Vol C Tables 4.2.6.8 and 6.1.1.4'
O O 0.0106 0.0060 'International Tables Vol C Tables 4.2.6.8 and 6.1.1.4'

loop_
_geom_angle_atom_site_label_1
_geom_angle_atom_site_label_2
_geom_angle_atom_site_label_3
_geom_angle
_geom_angle_site_symmetry_1
_geom_angle_site_symmetry_3
_geom_angle_publ_flag
C25 C24 H24 120.0 . . ?
C25 C24 C28 120.0 . . ?
C28 C24 H24 120.0 . . ?
C24 C25 H25 120.0 . . ?
C26 C25 C24 120.0 . . ?
C26 C25 H25 120.0 . . ?
C25 C26 C27 120.0 . . ?
C25 C26 C30 114.8(9) . . ?
C27 C26 C30 124.4(9) . . ?
C26 C27 H27 120.0 . . ?
C29 C27 C26 120.0 . . ?
C29 C27 H27 120.0 . . ?
C27 C29 H29 120.0 . . ?
C28 C29 C27 120.0 . . ?
C28 C29 H29 120.0 . . ?
C29 C28 C24 120.0 . . ?
Cu1 I1 Cu1 58.41(2) . 5_676 ?
I1 Cu1 I1 121.59(2) . 5_676 ?
Cu1 Cu1 I1 60.47(2) 5_676 5_676 ?
Cu1 Cu1 I1 61.13(2) 5_676 . ?
N1 Cu1 I1 100.20(10) . 5_676 ?
N1 Cu1 I1 105.70(10) . . ?
N1 Cu1 Cu1 117.30(10) . 5_676 ?
N2 Cu1 I1 107.62(10) 8_566 . ?
N2 Cu1 I1 107.04(10) 8_566 5_676 ?
N2 Cu1 Cu1 127.62(10) 8_566 5_676 ?
N2 Cu1 N1 114.95(14) 8_566 . ?
C20 N1 Cu1 121.9(3) . . ?
C20 N1 C21 116.1(4) . . ?
C21 N1 Cu1 121.0(3) . . ?
C16 N2 Cu1 119.3(3) . 8_465 ?
C16 N2 C15 116.5(4) . . ?
C15 N2 Cu1 124.3(3) . 8_465 ?
C11 N3 C10 117.4(3) . . ?
C4 O1 C7 117.1(5) . . ?
C14 C13 C10 120.9(4) . . ?
C17 C13 C10 121.8(4) . . ?
C17 C13 C14 117.3(4) . . ?
C10 C9 H9 119.9 . . ?
C10 C9 C8 120.2(4) . . ?
C8 C9 H9 119.9 . . ?
N3 C10 C13 116.0(4) . . ?
N3 C10 C9 122.8(4) . . ?
C9 C10 C13 121.2(4) . . ?
C9 C8 C1 121.6(4) . . ?
C12 C8 C9 116.3(4) . . ?
C12 C8 C1 122.1(4) . . ?
C8 C12 H12 119.8 . . ?
C11 C12 C8 120.5(4) . . ?
C11 C12 H12 119.8 . . ?
C18 C22 H22 119.8 . . ?
C21 C22 H22 119.8 . . ?
C21 C22 C18 120.4(4) . . ?
N3 C11 C12 122.8(4) . . ?
N3 C11 C18 115.2(4) . . ?
C12 C11 C18 122.0(4) . . ?
C22 C18 C11 121.3(4) . . ?
C22 C18 C19 116.0(4) . . ?
C19 C18 C11 122.7(4) . . ?
N2 C16 H16 118.1 . . ?
N2 C16 C17 123.8(4) . . ?
C17 C16 H16 118.1 . . ?
C13 C14 H14 120.5 . . ?
C15 C14 C13 118.9(4) . . ?
C15 C14 H14 120.5 . . ?
C13 C17 C16 119.6(4) . . ?
C13 C17 H17 120.2 . . ?
C16 C17 H17 120.2 . . ?
N2 C15 C14 123.9(4) . . ?
N2 C15 H15 118.0 . . ?
C14 C15 H15 118.0 . . ?
N1 C20 H20 118.1 . . ?
N1 C20 C19 123.9(4) . . ?
C19 C20 H20 118.1 . . ?
C2 C1 C8 121.5(4) . . ?
C2 C1 C6 117.2(4) . . ?
C6 C1 C8 121.2(4) . . ?
C1 C2 H2 118.8 . . ?
C3 C2 C1 122.5(4) . . ?
C3 C2 H2 118.8 . . ?
N1 C21 C22 123.3(4) . . ?
N1 C21 H21 118.3 . . ?
C22 C21 H21 118.3 . . ?
C18 C19 H19 119.9 . . ?
C20 C19 C18 120.1(4) . . ?
C20 C19 H19 119.9 . . ?
O1 C4 C3 124.4(5) . . ?
O1 C4 C5 115.9(5) . . ?
C3 C4 C5 119.6(4) . . ?
C2 C3 C4 119.3(5) . . ?
C2 C3 H3 120.3 . . ?
C4 C3 H3 120.3 . . ?
C1 C6 H6 119.5 . . ?
C5 C6 C1 121.0(5) . . ?
C5 C6 H6 119.5 . . ?
C4 C5 H5 119.8 . . ?
C6 C5 C4 120.4(5) . . ?
C6 C5 H5 119.8 . . ?
O1 C7 H7A 109.5 . . ?
O1 C7 H7B 109.5 . . ?
O1 C7 H7C 109.5 . . ?
H7A C7 H7B 109.5 . . ?
H7A C7 H7C 109.5 . . ?
H7B C7 H7C 109.5 . . ?
C26 C30 H30A 109.5 . . ?
C26 C30 H30B 109.5 . . ?
C26 C30 H30C 109.5 . . ?
H30A C30 H30B 109.5 . . ?
H30A C30 H30C 109.5 . . ?
H30B C30 H30C 109.5 . . ?

loop_
_geom_bond_atom_site_label_1
_geom_bond_atom_site_label_2
_geom_bond_distance
_geom_bond_site_symmetry_2
_geom_bond_publ_flag
C24 H24 0.9500 . ?
C24 C25 1.3900 . ?
C24 C28 1.3900 . ?
C25 H25 0.9500 . ?
C25 C26 1.3900 . ?
C26 C27 1.3900 . ?
C26 C30 1.432(14) . ?
C27 H27 0.9500 . ?
C27 C29 1.3900 . ?
C29 H29 0.9500 . ?
C29 C28 1.3900 . ?
I1 Cu1 2.6644(6) 5_676 ?
I1 Cu1 2.6473(6) . ?
Cu1 Cu1 2.5918(10) 5_676 ?
Cu1 N1 2.028(3) . ?
Cu1 N2 2.024(3) 8_566 ?
N1 C20 1.329(5) . ?
N1 C21 1.343(6) . ?
N2 C16 1.334(6) . ?
N2 C15 1.337(5) . ?
N3 C10 1.347(5) . ?
N3 C11 1.347(5) . ?
O1 C4 1.373(5) . ?
O1 C7 1.418(8) . ?
C13 C10 1.488(5) . ?
C13 C14 1.395(6) . ?
C13 C17 1.381(6) . ?
C9 H9 0.9500 . ?
C9 C10 1.386(6) . ?
C9 C8 1.399(5) . ?
C8 C12 1.398(6) . ?
C8 C1 1.474(6) . ?
C12 H12 0.9500 . ?
C12 C11 1.381(6) . ?
C22 H22 0.9500 . ?
C22 C18 1.383(6) . ?
C22 C21 1.375(6) . ?
C11 C18 1.480(6) . ?
C18 C19 1.387(6) . ?
C16 H16 0.9500 . ?
C16 C17 1.381(6) . ?
C14 H14 0.9500 . ?
C14 C15 1.382(6) . ?
C17 H17 0.9500 . ?
C15 H15 0.9500 . ?
C20 H20 0.9500 . ?
C20 C19 1.375(7) . ?
C1 C2 1.382(6) . ?
C1 C6 1.404(7) . ?
C2 H2 0.9500 . ?
C2 C3 1.382(6) . ?
C21 H21 0.9500 . ?
C19 H19 0.9500 . ?
C4 C3 1.383(7) . ?
C4 C5 1.386(8) . ?
C3 H3 0.9500 . ?
C6 H6 0.9500 . ?
C6 C5 1.378(7) . ?
C5 H5 0.9500 . ?
C7 H7A 0.9800 . ?
C7 H7B 0.9800 . ?
C7 H7C 0.9800 . ?
C30 H30A 0.9800 . ?
C30 H30B 0.9800 . ?
C30 H30C 0.9800 . ?
